data_7153559
loop_
_publ_author_name
'Mahanta, Sanjeev P.'
'Panda, Pradeepta K.'

_publ_section_title
;
 5,10-Diacylcalix[4]pyrroles: synthesis and anion binding studies.
;
_journal_issue 2
_journal_name_full 'Organic &amp; biomolecular chemistry'
_journal_page_first 278
_journal_page_last 285
_journal_paper_doi 10.1039/c3ob41966e
_journal_volume 12
_journal_year 2014
_chemical_formula_sum 'C30 H33 N4 O2'
_chemical_formula_weight 481.60
_chemical_name_systematic
;
?
;
_space_group_IT_number 4
_symmetry_cell_setting monoclinic
_symmetry_space_group_name_Hall 'P 2yb'
_symmetry_space_group_name_H-M 'P 1 21 1'
_atom_sites_solution_hydrogens geom
_atom_sites_solution_primary direct
_atom_sites_solution_secondary difmap
_audit_creation_method SHELXL-97
_cell_angle_alpha 90.00
_cell_angle_beta 105.030(17)
_cell_angle_gamma 90.00
_cell_formula_units_Z 2
_cell_length_a 10.3743(16)
_cell_length_b 12.098(2)
_cell_length_c 11.1576(18)
_cell_measurement_reflns_used 1871
_cell_measurement_temperature 293(2)
_cell_measurement_theta_max 25.9596
_cell_measurement_theta_min 2.9178
_cell_volume 1352.5(4)
_computing_cell_refinement CrysAlisPro
_computing_data_collection CrysAlisPro
_computing_data_reduction CrysAlisPro
_computing_molecular_graphics OLEX2
_computing_publication_material OLEX2
_computing_structure_refinement 'SHELXL-97 (Sheldrick, 1997)'
_computing_structure_solution 'SHELXS-97 (Sheldrick, 1990)'
_diffrn_ambient_temperature 293(2)
_diffrn_measured_fraction_theta_full 0.997
_diffrn_measured_fraction_theta_max 0.997
_diffrn_measurement_device_type 'Xcalibur, Eos, Gemini'
_diffrn_measurement_method '\w scans'
_diffrn_radiation_monochromator graphite
_diffrn_radiation_source 'fine-focus sealed tube'
_diffrn_radiation_type MoK\a
_diffrn_radiation_wavelength 0.71073
_diffrn_reflns_av_R_equivalents 0.0290
_diffrn_reflns_av_sigmaI/netI 0.0779
_diffrn_reflns_limit_h_max 12
_diffrn_reflns_limit_h_min -10
_diffrn_reflns_limit_k_max 14
_diffrn_reflns_limit_k_min -13
_diffrn_reflns_limit_l_max 13
_diffrn_reflns_limit_l_min -13
_diffrn_reflns_number 5326
_diffrn_reflns_theta_full 26.02
_diffrn_reflns_theta_max 26.02
_diffrn_reflns_theta_min 2.92
_exptl_absorpt_coefficient_mu 0.075
_exptl_absorpt_correction_T_max 0.9888
_exptl_absorpt_correction_T_min 0.9851
_exptl_absorpt_correction_type multi-scan
_exptl_absorpt_process_details 'SCALE3 ABSPACK'
_exptl_crystal_colour colorless
_exptl_crystal_density_diffrn 1.183
_exptl_crystal_density_method 'not measured'
_exptl_crystal_description block
_exptl_crystal_F_000 514
_exptl_crystal_size_max 0.20
_exptl_crystal_size_mid 0.17
_exptl_crystal_size_min 0.15
_refine_diff_density_max 0.253
_refine_diff_density_min -0.158
_refine_diff_density_rms 0.037
_refine_ls_abs_structure_details 'Flack H D (1983), Acta Cryst. A39, 876-881'
_refine_ls_abs_structure_Flack 0.9(19)
_refine_ls_extinction_method none
_refine_ls_goodness_of_fit_ref 0.894
_refine_ls_hydrogen_treatment mixed
_refine_ls_matrix_type full
_refine_ls_number_parameters 348
_refine_ls_number_reflns 3833
_refine_ls_number_restraints 1
_refine_ls_restrained_S_all 0.894
_refine_ls_R_factor_all 0.0885
_refine_ls_R_factor_gt 0.0480
_refine_ls_shift/su_max 0.003
_refine_ls_shift/su_mean 0.000
_refine_ls_structure_factor_coef Fsqd
_refine_ls_weighting_details 'calc w=1/[\s^2^(Fo^2^)+(0.0495P)^2^+0.0000P] where P=(Fo^2^+2Fc^2^)/3'
_refine_ls_weighting_scheme calc
_refine_ls_wR_factor_gt 0.0954
_refine_ls_wR_factor_ref 0.1050
_reflns_number_gt 2339
_reflns_number_total 3833
_reflns_threshold_expression >2sigma(I)
_cod_data_source_file c3ob41966e.txt
_cod_data_source_block ts
_cod_original_sg_symbol_H-M P2(1)
_cod_database_code 7153559

loop_
_symmetry_equiv_pos_as_xyz
'x, y, z'
'-x, y+1/2, -z'

loop_
_atom_site_label
_atom_site_type_symbol
_atom_site_fract_x
_atom_site_fract_y
_atom_site_fract_z
_atom_site_U_iso_or_equiv
_atom_site_adp_type
_atom_site_occupancy
_atom_site_symmetry_multiplicity
_atom_site_calc_flag
_atom_site_refinement_flags
N4 N 0.3040(3) 0.0963(3) 0.1256(3) 0.0381(8) Uani 1 1 d .
C20 C 0.3050(3) 0.1790(3) 0.3345(3) 0.0450(10) Uani 1 1 d .
N1 N 0.5550(3) 0.1735(3) 0.4021(3) 0.0496(9) Uani 1 1 d .
N3 N 0.5750(3) 0.0002(3) 0.0260(3) 0.0348(7) Uani 1 1 d .
N2 N 0.8272(3) 0.1090(3) 0.2734(3) 0.0390(8) Uani 1 1 d .
C10 C 0.8250(3) 0.0007(3) 0.0797(3) 0.0391(9) Uani 1 1 d .
O2 O 0.1928(2) -0.1682(2) -0.1444(2) 0.0556(7) Uani 1 1 d .
C15 C 0.3266(3) -0.0115(3) -0.0610(3) 0.0347(8) Uani 1 1 d .
C19 C 0.3080(3) 0.0824(3) 0.2494(3) 0.0398(9) Uani 1 1 d .
C1 C 0.4402(3) 0.2353(3) 0.3645(3) 0.0409(9) Uani 1 1 d .
C14 C 0.4648(3) 0.0252(3) -0.0688(3) 0.0329(8) Uani 1 1 d .
C11 C 0.6895(3) 0.0299(3) -0.0044(3) 0.0345(8) Uani 1 1 d .
C4 C 0.6664(4) 0.2392(4) 0.4282(3) 0.0463(10) Uani 1 1 d .
C9 C 0.8222(3) 0.0091(3) 0.2147(3) 0.0374(8) Uani 1 1 d .
C25 C 0.3054(3) -0.1353(3) -0.1011(3) 0.0381(9) Uani 1 1 d .
C16 C 0.3182(3) -0.0036(3) 0.0712(3) 0.0333(8) Uani 1 1 d .
C30 C 0.8550(3) -0.1217(3) 0.0608(3) 0.0448(10) Uani 1 1 d .
C17 C 0.3315(3) -0.0822(3) 0.1618(3) 0.0479(10) Uani 1 1 d .
H17 H 0.3433 -0.1576 0.1524 0.058 Uiso 1 1 calc R
O1 O 0.7654(3) -0.1848(2) 0.0148(2) 0.0669(8) Uani 1 1 d .
C13 C 0.5108(3) 0.0734(3) -0.1598(3) 0.0439(9) Uani 1 1 d .
H13 H 0.4587 0.1001 -0.2349 0.053 Uiso 1 1 calc R
C12 C 0.6515(3) 0.0757(3) -0.1201(3) 0.0447(9) Uani 1 1 d .
H12 H 0.7084 0.1036 -0.1649 0.054 Uiso 1 1 calc R
C5 C 0.8036(3) 0.1905(3) 0.4752(3) 0.0500(11) Uani 1 1 d .
C26 C 0.4224(3) -0.2112(3) -0.0847(3) 0.0495(10) Uani 1 1 d .
H26A H 0.3914 -0.2849 -0.1080 0.074 Uiso 1 1 calc R
H26B H 0.4728 -0.2107 0.0007 0.074 Uiso 1 1 calc R
H26C H 0.4781 -0.1869 -0.1361 0.074 Uiso 1 1 calc R
C27 C 0.2196(3) 0.0562(3) -0.1501(3) 0.0479(10) Uani 1 1 d .
H27A H 0.1330 0.0322 -0.1450 0.072 Uiso 1 1 calc R
H27B H 0.2274 0.0462 -0.2333 0.072 Uiso 1 1 calc R
H27C H 0.2311 0.1330 -0.1282 0.072 Uiso 1 1 calc R
C6 C 0.8171(3) 0.0948(4) 0.3925(3) 0.0446(10) Uani 1 1 d .
C3 C 0.6211(4) 0.3442(4) 0.4055(3) 0.0573(11) Uani 1 1 d .
H3 H 0.6736 0.4074 0.4133 0.069 Uiso 1 1 calc R
C23 C 0.9327(3) 0.0759(4) 0.0493(3) 0.0513(10) Uani 1 1 d .
C2 C 0.4788(4) 0.3409(4) 0.3675(3) 0.0543(10) Uani 1 1 d .
H2 H 0.4225 0.4018 0.3482 0.065 Uiso 1 1 calc R
C22 C 0.9102(4) 0.2768(4) 0.4758(4) 0.0731(14) Uani 1 1 d .
H22A H 0.9968 0.2452 0.5098 0.110 Uiso 1 1 calc R
H22B H 0.8979 0.3387 0.5256 0.110 Uiso 1 1 calc R
H22C H 0.9031 0.3012 0.3925 0.110 Uiso 1 1 calc R
C18 C 0.3243(4) -0.0279(3) 0.2727(3) 0.0512(11) Uani 1 1 d .
H18 H 0.3298 -0.0620 0.3486 0.061 Uiso 1 1 calc R
C8 C 0.8098(4) -0.0703(3) 0.2968(4) 0.0550(11) Uani 1 1 d .
H8 H 0.8040 -0.1461 0.2822 0.066 Uiso 1 1 calc R
C29 C 0.2782(4) 0.1361(4) 0.4567(3) 0.0664(13) Uani 1 1 d .
H29A H 0.1933 0.0993 0.4385 0.100 Uiso 1 1 calc R
H29B H 0.2775 0.1972 0.5114 0.100 Uiso 1 1 calc R
H29C H 0.3472 0.0851 0.4959 0.100 Uiso 1 1 calc R
C24 C 0.9956(4) -0.1611(4) 0.1002(4) 0.0832(15) Uani 1 1 d .
H24A H 0.9967 -0.2401 0.1085 0.125 Uiso 1 1 calc R
H24B H 1.0395 -0.1282 0.1785 0.125 Uiso 1 1 calc R
H24C H 1.0414 -0.1403 0.0390 0.125 Uiso 1 1 calc R
C28 C 0.1966(3) 0.2631(4) 0.2766(4) 0.0622(12) Uani 1 1 d .
H28A H 0.2104 0.2893 0.1997 0.093 Uiso 1 1 calc R
H28B H 0.2008 0.3242 0.3324 0.093 Uiso 1 1 calc R
H28C H 0.1105 0.2286 0.2614 0.093 Uiso 1 1 calc R
C7 C 0.8074(4) -0.0164(4) 0.4092(3) 0.0633(12) Uani 1 1 d .
H7 H 0.8004 -0.0509 0.4817 0.076 Uiso 1 1 calc R
C21 C 0.8198(4) 0.1486(4) 0.6085(3) 0.0846(16) Uani 1 1 d .
H21A H 0.7482 0.0988 0.6101 0.127 Uiso 1 1 calc R
H21B H 0.8178 0.2102 0.6623 0.127 Uiso 1 1 calc R
H21C H 0.9035 0.1106 0.6364 0.127 Uiso 1 1 calc R
H2A H 0.823(4) 0.174(4) 0.242(3) 0.058(14) Uiso 1 1 d .
H3A H 0.583(4) -0.021(4) 0.098(4) 0.074(15) Uiso 1 1 d .
H1A H 0.563(4) 0.102(4) 0.397(3) 0.066(14) Uiso 1 1 d .
H4A H 0.282(3) 0.155(3) 0.078(3) 0.047(11) Uiso 1 1 d .

loop_
_atom_site_aniso_label
_atom_site_aniso_U_11
_atom_site_aniso_U_22
_atom_site_aniso_U_33
_atom_site_aniso_U_23
_atom_site_aniso_U_13
_atom_site_aniso_U_12
N4 0.0402(16) 0.033(2) 0.0423(18) -0.0001(17) 0.0128(14) 0.0029(16)
C20 0.047(2) 0.048(3) 0.044(2) -0.0066(19) 0.0182(18) -0.001(2)
N1 0.059(2) 0.038(2) 0.051(2) -0.0059(18) 0.0139(16) -0.003(2)
N3 0.0402(17) 0.0323(19) 0.0339(16) 0.0003(15) 0.0129(14) -0.0009(15)
N2 0.0414(16) 0.035(2) 0.0398(18) -0.0007(17) 0.0087(13) 0.0019(16)
C10 0.0431(19) 0.032(2) 0.044(2) -0.0062(18) 0.0147(16) 0.0016(19)
O2 0.0428(14) 0.0443(18) 0.0754(17) -0.0153(15) 0.0073(13) -0.0057(13)
C15 0.0364(18) 0.032(2) 0.0354(18) -0.0010(17) 0.0090(15) 0.0021(17)
C19 0.0386(18) 0.040(3) 0.043(2) 0.0020(19) 0.0149(16) -0.0032(18)
C1 0.048(2) 0.034(2) 0.042(2) -0.0036(18) 0.0135(17) 0.002(2)
C14 0.0431(19) 0.025(2) 0.0296(17) -0.0013(16) 0.0076(15) -0.0012(17)
C11 0.0375(18) 0.031(2) 0.0396(19) -0.0030(17) 0.0180(15) -0.0009(17)
C4 0.054(2) 0.047(3) 0.040(2) -0.012(2) 0.0169(18) -0.010(2)
C9 0.0363(18) 0.034(2) 0.0410(19) -0.0046(18) 0.0079(15) 0.0013(18)
C25 0.040(2) 0.038(3) 0.0363(19) 0.0004(17) 0.0102(16) -0.0024(18)
C16 0.0281(16) 0.033(2) 0.0400(18) -0.0027(18) 0.0117(14) -0.0048(17)
C30 0.046(2) 0.042(3) 0.049(2) -0.008(2) 0.0159(18) -0.005(2)
C17 0.062(2) 0.031(2) 0.054(2) 0.0004(19) 0.020(2) 0.002(2)
O1 0.0663(18) 0.043(2) 0.0858(19) -0.0119(16) 0.0095(15) -0.0001(16)
C13 0.057(2) 0.041(3) 0.0318(18) 0.0059(18) 0.0073(17) -0.002(2)
C12 0.052(2) 0.046(3) 0.042(2) 0.0038(19) 0.0224(17) -0.008(2)
C5 0.050(2) 0.060(3) 0.036(2) -0.014(2) 0.0051(17) -0.006(2)
C26 0.051(2) 0.033(2) 0.064(2) -0.002(2) 0.0154(17) 0.001(2)
C27 0.046(2) 0.044(3) 0.049(2) 0.0024(19) 0.0052(17) 0.0039(19)
C6 0.0365(18) 0.058(3) 0.037(2) 0.003(2) 0.0055(16) 0.005(2)
C3 0.072(3) 0.043(3) 0.064(2) -0.015(2) 0.029(2) -0.013(2)
C23 0.0430(19) 0.053(3) 0.064(2) -0.002(2) 0.0246(17) -0.020(2)
C2 0.064(3) 0.040(3) 0.064(2) -0.001(2) 0.0256(19) 0.004(2)
C22 0.056(2) 0.086(4) 0.077(3) -0.032(3) 0.015(2) -0.019(3)
C18 0.064(3) 0.050(3) 0.042(2) 0.006(2) 0.0182(19) 0.001(2)
C8 0.078(3) 0.031(3) 0.059(3) 0.009(2) 0.023(2) 0.007(2)
C29 0.087(3) 0.064(3) 0.060(3) -0.006(2) 0.041(2) -0.003(2)
C24 0.058(3) 0.057(3) 0.134(4) -0.020(3) 0.024(3) 0.015(3)
C28 0.055(2) 0.061(3) 0.072(3) -0.016(2) 0.018(2) 0.012(2)
C7 0.093(3) 0.055(3) 0.046(2) 0.019(2) 0.026(2) 0.010(3)
C21 0.090(3) 0.119(5) 0.037(2) -0.013(2) 0.003(2) 0.008(3)

loop_
_atom_type_symbol
_atom_type_description
_atom_type_scat_dispersion_real
_atom_type_scat_dispersion_imag
_atom_type_scat_source
C C 0.0033 0.0016 'International Tables Vol C Tables 4.2.6.8 and 6.1.1.4'
H H 0.0000 0.0000 'International Tables Vol C Tables 4.2.6.8 and 6.1.1.4'
N N 0.0061 0.0033 'International Tables Vol C Tables 4.2.6.8 and 6.1.1.4'
O O 0.0106 0.0060 'International Tables Vol C Tables 4.2.6.8 and 6.1.1.4'

loop_
_geom_angle_atom_site_label_1
_geom_angle_atom_site_label_2
_geom_angle_atom_site_label_3
_geom_angle
C16 N4 C19 110.8(3)
C16 N4 H4A 119(2)
C19 N4 H4A 130(2)
C19 C20 C1 108.5(3)
C19 C20 C28 112.4(3)
C1 C20 C28 109.3(3)
C19 C20 C29 109.4(3)
C1 C20 C29 108.8(3)
C28 C20 C29 108.3(3)
C4 N1 C1 111.5(4)
C4 N1 H1A 120(3)
C1 N1 H1A 128(3)
C11 N3 C14 110.8(3)
C11 N3 H3A 117(3)
C14 N3 H3A 132(3)
C9 N2 C6 110.5(4)
C9 N2 H2A 128(3)
C6 N2 H2A 121(3)
C11 C10 C9 110.2(3)
C11 C10 C30 109.1(3)
C9 C10 C30 104.9(3)
C11 C10 C23 109.5(3)
C9 C10 C23 112.4(3)
C30 C10 C23 110.7(3)
C16 C15 C27 112.9(3)
C16 C15 C14 109.4(2)
C27 C15 C14 110.1(3)
C16 C15 C25 107.6(3)
C27 C15 C25 107.7(2)
C14 C15 C25 109.1(3)
C18 C19 N4 106.2(3)
C18 C19 C20 131.2(3)
N4 C19 C20 122.4(3)
C2 C1 N1 106.3(3)
C2 C1 C20 133.6(4)
N1 C1 C20 120.1(3)
C13 C14 N3 106.6(3)
C13 C14 C15 133.2(3)
N3 C14 C15 119.9(3)
N3 C11 C12 106.6(3)
N3 C11 C10 120.8(3)
C12 C11 C10 132.4(3)
C3 C4 N1 105.7(4)
C3 C4 C5 133.1(4)
N1 C4 C5 121.1(4)
C8 C9 N2 107.5(3)
C8 C9 C10 130.8(4)
N2 C9 C10 121.7(3)
O2 C25 C26 121.0(3)
O2 C25 C15 118.7(3)
C26 C25 C15 120.3(3)
C17 C16 N4 106.6(3)
C17 C16 C15 131.3(3)
N4 C16 C15 121.8(3)
O1 C30 C24 120.7(4)
O1 C30 C10 120.3(3)
C24 C30 C10 119.0(3)
C16 C17 C18 107.7(3)
C16 C17 H17 126.1
C18 C17 H17 126.1
C14 C13 C12 108.0(3)
C14 C13 H13 126.0
C12 C13 H13 126.0
C11 C12 C13 108.1(3)
C11 C12 H12 126.0
C13 C12 H12 126.0
C4 C5 C6 108.5(3)
C4 C5 C22 110.7(4)
C6 C5 C22 110.4(3)
C4 C5 C21 108.8(3)
C6 C5 C21 109.5(3)
C22 C5 C21 109.0(3)
C25 C26 H26A 109.5
C25 C26 H26B 109.5
H26A C26 H26B 109.5
C25 C26 H26C 109.5
H26A C26 H26C 109.5
H26B C26 H26C 109.5
C15 C27 H27A 109.5
C15 C27 H27B 109.5
H27A C27 H27B 109.5
C15 C27 H27C 109.5
H27A C27 H27C 109.5
H27B C27 H27C 109.5
C7 C6 N2 106.4(4)
C7 C6 C5 130.6(4)
N2 C6 C5 122.6(4)
C4 C3 C2 108.1(4)
C4 C3 H3 125.9
C2 C3 H3 125.9
C1 C2 C3 108.3(4)
C1 C2 H2 125.8
C3 C2 H2 125.8
C5 C22 H22A 109.5
C5 C22 H22B 109.5
H22A C22 H22B 109.5
C5 C22 H22C 109.5
H22A C22 H22C 109.5
H22B C22 H22C 109.5
C19 C18 C17 108.6(3)
C19 C18 H18 125.7
C17 C18 H18 125.7
C9 C8 C7 107.3(4)
C9 C8 H8 126.3
C7 C8 H8 126.3
C20 C29 H29A 109.5
C20 C29 H29B 109.5
H29A C29 H29B 109.5
C20 C29 H29C 109.5
H29A C29 H29C 109.5
H29B C29 H29C 109.5
C30 C24 H24A 109.5
C30 C24 H24B 109.5
H24A C24 H24B 109.5
C30 C24 H24C 109.5
H24A C24 H24C 109.5
H24B C24 H24C 109.5
C20 C28 H28A 109.5
C20 C28 H28B 109.5
H28A C28 H28B 109.5
C20 C28 H28C 109.5
H28A C28 H28C 109.5
H28B C28 H28C 109.5
C6 C7 C8 108.3(3)
C6 C7 H7 125.9
C8 C7 H7 125.9
C5 C21 H21A 109.5
C5 C21 H21B 109.5
H21A C21 H21B 109.5
C5 C21 H21C 109.5
H21A C21 H21C 109.5
H21B C21 H21C 109.5

loop_
_geom_bond_atom_site_label_1
_geom_bond_atom_site_label_2
_geom_bond_distance
N4 C16 1.377(4)
N4 C19 1.381(4)
N4 H4A 0.87(4)
C20 C19 1.511(5)
C20 C1 1.517(5)
C20 C28 1.530(5)
C20 C29 1.549(5)
N1 C4 1.370(5)
N1 C1 1.376(5)
N1 H1A 0.87(4)
N3 C11 1.365(4)
N3 C14 1.375(4)
N3 H3A 0.82(4)
N2 C9 1.370(4)
N2 C6 1.371(4)
N2 H2A 0.86(4)
C10 C11 1.516(4)
C10 C9 1.517(4)
C10 C30 1.539(5)
C10 C23 1.544(5)
O2 C25 1.210(4)
C15 C16 1.504(4)
C15 C27 1.522(4)
C15 C14 1.524(4)
C15 C25 1.562(5)
C19 C18 1.362(5)
C1 C2 1.336(5)
C14 C13 1.360(4)
C11 C12 1.365(4)
C4 C3 1.356(5)
C4 C5 1.504(5)
C9 C8 1.356(5)
C25 C26 1.495(5)
C16 C17 1.367(5)
C30 O1 1.209(4)
C30 C24 1.488(5)
C17 C18 1.420(5)
C17 H17 0.9300
C13 C12 1.412(4)
C13 H13 0.9300
C12 H12 0.9300
C5 C6 1.509(5)
C5 C22 1.519(6)
C5 C21 1.539(5)
C26 H26A 0.9600
C26 H26B 0.9600
C26 H26C 0.9600
C27 H27A 0.9600
C27 H27B 0.9600
C27 H27C 0.9600
C6 C7 1.366(5)
C3 C2 1.427(5)
C3 H3 0.9300
C2 H2 0.9300
C22 H22A 0.9600
C22 H22B 0.9600
C22 H22C 0.9600
C18 H18 0.9300
C8 C7 1.419(5)
C8 H8 0.9300
C29 H29A 0.9600
C29 H29B 0.9600
C29 H29C 0.9600
C24 H24A 0.9600
C24 H24B 0.9600
C24 H24C 0.9600
C28 H28A 0.9600
C28 H28B 0.9600
C28 H28C 0.9600
C7 H7 0.9300
C21 H21A 0.9600
C21 H21B 0.9600
C21 H21C 0.9600
